data_4083878
loop_
_publ_author_name
'Pinkas, Ji\<r\'i'
'Gyepes, R\'obert'
'C\'isa\<rov\'a, Ivana'
'Kubi\<sta, Ji\<r\'i'
'Hor\'a\<cek, Michal'
'Mach, Karel'

_publ_section_title
;
 Steric Effects in Reactions of Decamethyltitanocene Hydride with
 Internal Alkynes, Conjugated Diynes, and Conjugated Dienes
;
_journal_name_full Organometallics
_journal_page_first 140702161538000
_journal_paper_doi 10.1021/om500296h
_journal_year 2014
_chemical_formula_moiety 'C31 H45 Si Ti'
_chemical_formula_sum 'C31 H45 Si Ti'
_chemical_formula_weight 493.66
_chemical_name_systematic
; 
 ? 
;
_space_group_IT_number 2
_symmetry_cell_setting triclinic
_symmetry_space_group_name_Hall '-P 1'
_symmetry_space_group_name_H-M 'P -1'
_atom_sites_solution_hydrogens geom
_atom_sites_solution_primary direct
_atom_sites_solution_secondary difmap
_audit_creation_method SHELXL-97
_cell_angle_alpha 83.5410(10)
_cell_angle_beta 72.2120(10)
_cell_angle_gamma 73.7700(10)
_cell_formula_units_Z 2
_cell_length_a 9.6744(2)
_cell_length_b 10.3617(2)
_cell_length_c 15.4189(3)
_cell_measurement_reflns_used 9983
_cell_measurement_temperature 150(2)
_cell_measurement_theta_max 27.55
_cell_measurement_theta_min 2.289
_cell_volume 1412.47(5)
_computing_structure_refinement 'SHELXL-97 (Sheldrick, 1997)'
_computing_structure_solution 'SHELXS-97 (Sheldrick, 1990)'
_diffrn_ambient_temperature 150(2)
_diffrn_measured_fraction_theta_full 0.996
_diffrn_measured_fraction_theta_max 0.996
_diffrn_radiation_monochromator graphite
_diffrn_radiation_source 'fine-focus sealed tube'
_diffrn_radiation_type MoK\a
_diffrn_radiation_wavelength 0.71073
_diffrn_reflns_av_R_equivalents 0.0152
_diffrn_reflns_av_sigmaI/netI 0.0185
_diffrn_reflns_limit_h_max 12
_diffrn_reflns_limit_h_min -12
_diffrn_reflns_limit_k_max 13
_diffrn_reflns_limit_k_min -13
_diffrn_reflns_limit_l_max 18
_diffrn_reflns_limit_l_min -20
_diffrn_reflns_number 17704
_diffrn_reflns_theta_full 27.50
_diffrn_reflns_theta_max 27.50
_diffrn_reflns_theta_min 2.05
_exptl_absorpt_coefficient_mu 0.362
_exptl_absorpt_correction_T_max 0.8748
_exptl_absorpt_correction_T_min 0.8334
_exptl_absorpt_correction_type multi-scan
_exptl_crystal_colour 'dark red'
_exptl_crystal_density_diffrn 1.161
_exptl_crystal_density_method 'not measured'
_exptl_crystal_description prism
_exptl_crystal_F_000 534
_exptl_crystal_size_max 0.52
_exptl_crystal_size_mid 0.51
_exptl_crystal_size_min 0.38
_refine_diff_density_max 0.784
_refine_diff_density_min -1.045
_refine_diff_density_rms 0.052
_refine_ls_extinction_method none
_refine_ls_goodness_of_fit_ref 1.040
_refine_ls_hydrogen_treatment mixed
_refine_ls_matrix_type full
_refine_ls_number_parameters 315
_refine_ls_number_reflns 6466
_refine_ls_number_restraints 0
_refine_ls_restrained_S_all 1.040
_refine_ls_R_factor_all 0.0462
_refine_ls_R_factor_gt 0.0400
_refine_ls_shift/su_max 0.001
_refine_ls_shift/su_mean 0.000
_refine_ls_structure_factor_coef Fsqd
_refine_ls_weighting_details 'calc w=1/[\s^2^(Fo^2^)+(0.0390P)^2^+1.2602P] where P=(Fo^2^+2Fc^2^)/3'
_refine_ls_weighting_scheme calc
_refine_ls_wR_factor_gt 0.0976
_refine_ls_wR_factor_ref 0.1016
_reflns_number_gt 5746
_reflns_number_total 6466
_reflns_threshold_expression >2sigma(I)
_cod_data_source_file om500296h_si_001.cif
_cod_data_source_block 4c
_cod_depositor_comments
;
The following automatic conversions were performed:

'_symmetry_cell_setting' value 'Triclinic' changed to 'triclinic'
according to
/usr/data/users/saulius/crontab/automatic-downloads/rss-feeds/ACS/lib/dictionaries/cif_core.dic
dictionary named 'cif_core.dic' version 2.4.2 from 2011-04-26.

Automatic conversion script
Id: cif_fix_values 2281 2013-09-26 08:29:07Z andrius 
;
_cod_original_sg_symbol_H-M P-1
_cod_database_code 4083878

loop_
_symmetry_equiv_pos_as_xyz
'x, y, z'
'-x, -y, -z'

loop_
_atom_site_label
_atom_site_type_symbol
_atom_site_fract_x
_atom_site_fract_y
_atom_site_fract_z
_atom_site_U_iso_or_equiv
_atom_site_adp_type
_atom_site_occupancy
_atom_site_symmetry_multiplicity
_atom_site_calc_flag
_atom_site_refinement_flags
Ti1 Ti 0.19322(3) 0.23811(3) 0.269207(18) 0.01589(8) Uani 1 1 d .
Si1 Si 0.50961(6) -0.12529(6) 0.28127(4) 0.03545(14) Uani 1 1 d .
C1 C 0.40988(19) 0.0504(2) 0.25695(13) 0.0340(4) Uani 1 1 d .
C2 C 0.3799(3) -0.1940(3) 0.38098(15) 0.0564(7) Uani 1 1 d .
H2A H 0.3485 -0.1350 0.4328 0.085 Uiso 1 1 calc R
H2B H 0.4322 -0.2844 0.3978 0.085 Uiso 1 1 calc R
H2C H 0.2912 -0.1984 0.3645 0.085 Uiso 1 1 calc R
C3 C 0.5603(3) -0.2305(2) 0.18042(15) 0.0458(5) Uani 1 1 d .
H3A H 0.4692 -0.2281 0.1643 0.069 Uiso 1 1 calc R
H3B H 0.6088 -0.3234 0.1950 0.069 Uiso 1 1 calc R
H3C H 0.6297 -0.1953 0.1289 0.069 Uiso 1 1 calc R
C4 C 0.6848(2) -0.1465(2) 0.31512(18) 0.0468(5) Uani 1 1 d .
H4A H 0.7678 -0.1395 0.2608 0.070 Uiso 1 1 calc R
H4B H 0.7096 -0.2351 0.3450 0.070 Uiso 1 1 calc R
H4C H 0.6688 -0.0763 0.3573 0.070 Uiso 1 1 calc R
C5 C 0.4331(2) 0.1537(2) 0.20110(15) 0.0377(5) Uani 1 1 d .
C6 C 0.5704(3) 0.17582(19) 0.13392(15) 0.0386(5) Uani 1 1 d .
C7 C 0.7155(2) 0.1103(2) 0.13821(15) 0.0395(5) Uani 1 1 d .
H7 H 0.7284 0.0446 0.1853 0.047 Uiso 1 1 calc R
C8 C 0.8407(3) 0.1386(3) 0.07572(17) 0.0523(6) Uani 1 1 d .
H8 H 0.9383 0.0937 0.0804 0.063 Uiso 1 1 calc R
C9 C 0.8230(4) 0.2334(3) 0.00574(19) 0.0633(8) Uani 1 1 d .
H9 H 0.9084 0.2531 -0.0381 0.076 Uiso 1 1 calc R
C10 C 0.6801(4) 0.2984(3) 0.0007(2) 0.0704(9) Uani 1 1 d .
H10 H 0.6674 0.3623 -0.0474 0.085 Uiso 1 1 calc R
C11 C 0.5564(4) 0.2719(2) 0.06422(19) 0.0570(7) Uani 1 1 d .
H11 H 0.4590 0.3201 0.0607 0.068 Uiso 1 1 calc R
C12 C 0.04393(19) 0.39379(17) 0.38921(12) 0.0250(3) Uani 1 1 d .
C13 C -0.1226(2) 0.4525(2) 0.42762(14) 0.0362(4) Uani 1 1 d .
H13A H -0.1742 0.3804 0.4395 0.054 Uiso 1 1 calc R
H13B H -0.1598 0.5183 0.3837 0.054 Uiso 1 1 calc R
H13C H -0.1424 0.4969 0.4846 0.054 Uiso 1 1 calc R
C14 C 0.1467(2) 0.45799(17) 0.32577(12) 0.0267(4) Uani 1 1 d .
C15 C 0.1100(3) 0.58918(19) 0.27446(16) 0.0437(5) Uani 1 1 d .
H15A H 0.1535 0.6536 0.2918 0.066 Uiso 1 1 calc R
H15B H 0.0006 0.6248 0.2893 0.066 Uiso 1 1 calc R
H15C H 0.1518 0.5746 0.2088 0.066 Uiso 1 1 calc R
C16 C 0.29358(19) 0.38733(18) 0.32848(12) 0.0274(4) Uani 1 1 d .
C17 C 0.4347(2) 0.4310(2) 0.28130(16) 0.0447(5) Uani 1 1 d .
H17A H 0.4472 0.4939 0.3195 0.067 Uiso 1 1 calc R
H17B H 0.4274 0.4755 0.2227 0.067 Uiso 1 1 calc R
H17C H 0.5214 0.3522 0.2710 0.067 Uiso 1 1 calc R
C18 C 0.28254(19) 0.27898(18) 0.39185(12) 0.0261(3) Uani 1 1 d .
C19 C 0.4095(2) 0.1879(2) 0.42331(15) 0.0392(5) Uani 1 1 d .
H19A H 0.5002 0.1670 0.3714 0.059 Uiso 1 1 calc R
H19B H 0.3828 0.1044 0.4495 0.059 Uiso 1 1 calc R
H19C H 0.4286 0.2326 0.4696 0.059 Uiso 1 1 calc R
C20 C 0.12852(19) 0.27976(18) 0.42760(11) 0.0243(3) Uani 1 1 d .
C21 C 0.0661(2) 0.1894(2) 0.50398(13) 0.0386(5) Uani 1 1 d .
H21A H 0.1302 0.0973 0.4950 0.058 Uiso 1 1 calc R
H21B H -0.0359 0.1910 0.5046 0.058 Uiso 1 1 calc R
H21C H 0.0634 0.2211 0.5622 0.058 Uiso 1 1 calc R
C22 C -0.02359(18) 0.31182(17) 0.20949(12) 0.0236(3) Uani 1 1 d .
C23 C -0.03451(17) 0.19151(17) 0.26189(11) 0.0223(3) Uani 1 1 d .
C24 C -0.1638(2) 0.1704(2) 0.34090(13) 0.0323(4) Uani 1 1 d .
H24A H -0.2136 0.1117 0.3230 0.048 Uiso 1 1 calc R
H24B H -0.2358 0.2573 0.3588 0.048 Uiso 1 1 calc R
H24C H -0.1264 0.1285 0.3924 0.048 Uiso 1 1 calc R
C25 C 0.08812(17) 0.08642(16) 0.21777(11) 0.0203(3) Uani 1 1 d .
C26 C 0.17560(17) 0.14141(16) 0.13866(11) 0.0196(3) Uani 1 1 d .
C27 C 0.30350(19) 0.06208(17) 0.06614(11) 0.0255(3) Uani 1 1 d .
H27A H 0.2640 0.0319 0.0228 0.038 Uiso 1 1 calc R
H27B H 0.3597 -0.0162 0.0942 0.038 Uiso 1 1 calc R
H27C H 0.3704 0.1188 0.0340 0.038 Uiso 1 1 calc R
C28 C 0.10836(18) 0.28168(16) 0.13469(11) 0.0223(3) Uani 1 1 d .
C29 C 0.1493(2) 0.37702(19) 0.05598(13) 0.0334(4) Uani 1 1 d .
H29A H 0.2536 0.3409 0.0198 0.050 Uiso 1 1 calc R
H29B H 0.1388 0.4646 0.0792 0.050 Uiso 1 1 calc R
H29C H 0.0824 0.3877 0.0176 0.050 Uiso 1 1 calc R
C30 C 0.1077(2) -0.06024(17) 0.24260(13) 0.0283(4) Uani 1 1 d .
H30A H 0.0680 -0.0717 0.3087 0.042 Uiso 1 1 calc R
H30B H 0.2147 -0.1072 0.2233 0.042 Uiso 1 1 calc R
H30C H 0.0531 -0.0978 0.2120 0.042 Uiso 1 1 calc R
C31 C -0.1454(2) 0.44043(19) 0.21531(15) 0.0351(4) Uani 1 1 d .
H31A H -0.1017 0.5171 0.2076 0.053 Uiso 1 1 calc R
H31B H -0.2205 0.4438 0.2750 0.053 Uiso 1 1 calc R
H31C H -0.1933 0.4443 0.1672 0.053 Uiso 1 1 calc R
H1 H 0.304(4) 0.055(3) 0.300(2) 0.085(10) Uiso 1 1 d .

loop_
_atom_site_aniso_label
_atom_site_aniso_U_11
_atom_site_aniso_U_22
_atom_site_aniso_U_33
_atom_site_aniso_U_23
_atom_site_aniso_U_13
_atom_site_aniso_U_12
Ti1 0.01594(13) 0.01497(13) 0.01654(14) -0.00171(9) -0.00340(10) -0.00454(10)
Si1 0.0317(3) 0.0559(4) 0.0232(3) 0.0006(2) -0.0056(2) -0.0216(2)
C1 0.0158(8) 0.0527(12) 0.0326(10) -0.0226(9) -0.0047(7) -0.0018(7)
C2 0.0546(14) 0.097(2) 0.0294(11) 0.0119(12) -0.0113(10) -0.0452(15)
C3 0.0624(14) 0.0370(11) 0.0325(11) 0.0017(9) -0.0125(10) -0.0065(10)
C4 0.0371(11) 0.0466(13) 0.0608(15) 0.0153(11) -0.0228(10) -0.0143(10)
C5 0.0412(11) 0.0308(10) 0.0458(12) -0.0210(9) -0.0299(9) 0.0100(8)
C6 0.0586(13) 0.0234(9) 0.0421(11) -0.0108(8) -0.0330(10) 0.0003(8)
C7 0.0489(12) 0.0419(11) 0.0405(11) 0.0043(9) -0.0277(10) -0.0178(9)
C8 0.0584(14) 0.0652(16) 0.0532(14) 0.0054(12) -0.0321(12) -0.0327(13)
C9 0.098(2) 0.0670(17) 0.0492(14) 0.0074(13) -0.0283(15) -0.0562(17)
C10 0.115(3) 0.0466(15) 0.0691(19) 0.0161(13) -0.058(2) -0.0251(16)
C11 0.0810(19) 0.0359(12) 0.0590(16) 0.0026(11) -0.0389(15) -0.0038(12)
C12 0.0234(8) 0.0269(8) 0.0239(8) -0.0111(7) -0.0031(6) -0.0055(6)
C13 0.0245(9) 0.0425(11) 0.0379(10) -0.0196(9) -0.0033(8) -0.0017(8)
C14 0.0315(9) 0.0202(8) 0.0283(9) -0.0094(7) -0.0044(7) -0.0075(7)
C15 0.0604(14) 0.0202(9) 0.0498(13) -0.0027(8) -0.0139(11) -0.0110(9)
C16 0.0263(8) 0.0279(9) 0.0297(9) -0.0131(7) -0.0010(7) -0.0126(7)
C17 0.0389(11) 0.0473(12) 0.0518(13) -0.0203(10) 0.0039(9) -0.0286(10)
C18 0.0245(8) 0.0314(9) 0.0245(8) -0.0108(7) -0.0067(6) -0.0073(7)
C19 0.0343(10) 0.0498(12) 0.0387(11) -0.0137(9) -0.0199(9) -0.0040(9)
C20 0.0252(8) 0.0304(9) 0.0179(7) -0.0066(6) -0.0028(6) -0.0095(7)
C21 0.0447(11) 0.0505(12) 0.0213(9) 0.0027(8) -0.0050(8) -0.0197(10)
C22 0.0206(7) 0.0220(8) 0.0297(9) -0.0031(6) -0.0109(7) -0.0029(6)
C23 0.0186(7) 0.0242(8) 0.0262(8) -0.0037(6) -0.0072(6) -0.0069(6)
C24 0.0232(8) 0.0385(10) 0.0353(10) -0.0073(8) -0.0006(7) -0.0142(7)
C25 0.0215(7) 0.0196(7) 0.0231(8) -0.0015(6) -0.0091(6) -0.0075(6)
C26 0.0221(7) 0.0199(7) 0.0186(7) -0.0020(6) -0.0086(6) -0.0047(6)
C27 0.0286(8) 0.0262(8) 0.0205(8) -0.0052(6) -0.0065(7) -0.0041(7)
C28 0.0245(8) 0.0203(8) 0.0237(8) 0.0007(6) -0.0111(6) -0.0044(6)
C29 0.0420(10) 0.0277(9) 0.0299(9) 0.0081(7) -0.0142(8) -0.0074(8)
C30 0.0335(9) 0.0205(8) 0.0344(9) 0.0018(7) -0.0124(7) -0.0105(7)
C31 0.0283(9) 0.0282(9) 0.0462(11) -0.0056(8) -0.0152(8) 0.0034(7)

loop_
_atom_type_symbol
_atom_type_description
_atom_type_scat_dispersion_real
_atom_type_scat_dispersion_imag
_atom_type_scat_source
C C 0.0033 0.0016 'International Tables Vol C Tables 4.2.6.8 and 6.1.1.4'
H H 0.0000 0.0000 'International Tables Vol C Tables 4.2.6.8 and 6.1.1.4'
Si Si 0.0817 0.0704 'International Tables Vol C Tables 4.2.6.8 and 6.1.1.4'
Ti Ti 0.2776 0.4457 'International Tables Vol C Tables 4.2.6.8 and 6.1.1.4'

loop_
_geom_angle_atom_site_label_1
_geom_angle_atom_site_label_2
_geom_angle_atom_site_label_3
_geom_angle
C5 Ti1 C20 116.25(6)
C5 Ti1 C1 32.98(8)
C20 Ti1 C1 99.67(6)
C5 Ti1 C14 111.72(7)
C20 Ti1 C14 57.23(6)
C1 Ti1 C14 128.69(6)
C5 Ti1 C25 99.72(6)
C20 Ti1 C25 120.35(6)
C1 Ti1 C25 85.39(6)
C14 Ti1 C25 145.67(6)
C5 Ti1 C28 97.43(6)
C20 Ti1 C28 145.33(6)
C1 Ti1 C28 113.77(6)
C14 Ti1 C28 104.10(6)
C25 Ti1 C28 56.85(5)
C5 Ti1 C26 79.92(6)
C20 Ti1 C26 154.40(6)
C1 Ti1 C26 83.48(6)
C14 Ti1 C26 138.08(6)
C25 Ti1 C26 34.18(5)
C28 Ti1 C26 34.21(5)
C5 Ti1 C12 137.23(6)
C20 Ti1 C12 34.35(6)
C1 Ti1 C12 132.89(6)
C14 Ti1 C12 34.25(6)
C25 Ti1 C12 121.63(6)
C28 Ti1 C12 113.34(6)
C26 Ti1 C12 141.09(6)
C5 Ti1 C23 133.31(6)
C20 Ti1 C23 100.44(6)
C1 Ti1 C23 117.14(6)
C14 Ti1 C23 112.17(6)
C25 Ti1 C23 34.12(5)
C28 Ti1 C23 56.84(6)
C26 Ti1 C23 56.74(5)
C12 Ti1 C23 89.22(6)
C5 Ti1 C16 81.69(6)
C20 Ti1 C16 56.90(6)
C1 Ti1 C16 94.63(6)
C14 Ti1 C16 34.10(6)
C25 Ti1 C16 177.22(6)
C28 Ti1 C16 125.47(6)
C26 Ti1 C16 148.59(6)
C12 Ti1 C16 56.54(6)
C23 Ti1 C16 144.78(6)
C5 Ti1 C18 84.19(6)
C20 Ti1 C18 34.31(6)
C1 Ti1 C18 78.65(6)
C14 Ti1 C18 56.53(6)
C25 Ti1 C18 143.77(6)
C28 Ti1 C18 158.94(6)
C26 Ti1 C18 162.06(6)
C12 Ti1 C18 56.50(6)
C23 Ti1 C18 134.42(6)
C16 Ti1 C18 33.77(6)
C5 Ti1 C22 131.26(6)
C20 Ti1 C22 112.37(6)
C1 Ti1 C22 138.67(6)
C14 Ti1 C22 91.41(6)
C25 Ti1 C22 56.36(5)
C28 Ti1 C22 34.04(6)
C26 Ti1 C22 56.40(5)
C12 Ti1 C22 84.98(6)
C23 Ti1 C22 33.93(6)
C16 Ti1 C22 124.36(6)
C18 Ti1 C22 141.45(6)
C5 Ti1 H1 57.8(10)
C20 Ti1 H1 85.9(10)
C1 Ti1 H1 24.9(10)
C14 Ti1 H1 134.0(9)
C25 Ti1 H1 74.6(9)
C28 Ti1 H1 121.2(9)
C26 Ti1 H1 87.0(9)
C12 Ti1 H1 119.9(10)
C23 Ti1 H1 99.9(9)
C16 Ti1 H1 104.3(9)
C18 Ti1 H1 77.5(9)
C22 Ti1 H1 130.6(9)
C3 Si1 C1 110.27(9)
C3 Si1 C4 107.37(12)
C1 Si1 C4 116.25(10)
C3 Si1 C2 109.82(12)
C1 Si1 C2 107.88(12)
C4 Si1 C2 105.05(11)
C5 C1 Si1 140.01(15)
C5 C1 Ti1 65.03(12)
Si1 C1 Ti1 154.53(11)
C5 C1 H1 119.4(18)
Si1 C1 H1 100.3(18)
Ti1 C1 H1 54.4(18)
Si1 C2 H2A 109.5
Si1 C2 H2B 109.5
H2A C2 H2B 109.5
Si1 C2 H2C 109.5
H2A C2 H2C 109.5
H2B C2 H2C 109.5
Si1 C3 H3A 109.5
Si1 C3 H3B 109.5
H3A C3 H3B 109.5
Si1 C3 H3C 109.5
H3A C3 H3C 109.5
H3B C3 H3C 109.5
Si1 C4 H4A 109.5
Si1 C4 H4B 109.5
H4A C4 H4B 109.5
Si1 C4 H4C 109.5
H4A C4 H4C 109.5
H4B C4 H4C 109.5
C1 C5 C6 131.19(17)
C1 C5 Ti1 81.99(14)
C6 C5 Ti1 146.77(15)
C11 C6 C7 117.4(2)
C11 C6 C5 118.8(2)
C7 C6 C5 123.73(19)
C8 C7 C6 121.6(2)
C8 C7 H7 119.2
C6 C7 H7 119.2
C7 C8 C9 119.6(3)
C7 C8 H8 120.2
C9 C8 H8 120.2
C10 C9 C8 119.3(3)
C10 C9 H9 120.4
C8 C9 H9 120.4
C11 C10 C9 120.7(3)
C11 C10 H10 119.6
C9 C10 H10 119.6
C10 C11 C6 121.4(3)
C10 C11 H11 119.3
C6 C11 H11 119.3
C20 C12 C14 107.85(15)
C20 C12 C13 124.06(17)
C14 C12 C13 126.40(17)
C20 C12 Ti1 71.60(9)
C14 C12 Ti1 72.40(9)
C13 C12 Ti1 133.23(12)
C12 C13 H13A 109.5
C12 C13 H13B 109.5
H13A C13 H13B 109.5
C12 C13 H13C 109.5
H13A C13 H13C 109.5
H13B C13 H13C 109.5
C16 C14 C12 107.88(16)
C16 C14 C15 124.24(17)
C12 C14 C15 127.27(17)
C16 C14 Ti1 73.59(9)
C12 C14 Ti1 73.35(9)
C15 C14 Ti1 125.77(13)
C14 C15 H15A 109.5
C14 C15 H15B 109.5
H15A C15 H15B 109.5
C14 C15 H15C 109.5
H15A C15 H15C 109.5
H15B C15 H15C 109.5
C18 C16 C14 108.24(15)
C18 C16 C17 125.64(18)
C14 C16 C17 125.67(18)
C18 C16 Ti1 73.25(9)
C14 C16 Ti1 72.31(9)
C17 C16 Ti1 126.34(12)
C16 C17 H17A 109.5
C16 C17 H17B 109.5
H17A C17 H17B 109.5
C16 C17 H17C 109.5
H17A C17 H17C 109.5
H17B C17 H17C 109.5
C16 C18 C20 108.20(16)
C16 C18 C19 125.67(17)
C20 C18 C19 125.84(18)
C16 C18 Ti1 72.98(10)
C20 C18 Ti1 71.32(9)
C19 C18 Ti1 126.36(12)
C18 C19 H19A 109.5
C18 C19 H19B 109.5
H19A C19 H19B 109.5
C18 C19 H19C 109.5
H19A C19 H19C 109.5
H19B C19 H19C 109.5
C12 C20 C18 107.70(15)
C12 C20 C21 126.21(16)
C18 C20 C21 125.34(17)
C12 C20 Ti1 74.05(9)
C18 C20 Ti1 74.36(9)
C21 C20 Ti1 125.14(12)
C20 C21 H21A 109.5
C20 C21 H21B 109.5
H21A C21 H21B 109.5
C20 C21 H21C 109.5
H21A C21 H21C 109.5
H21B C21 H21C 109.5
C23 C22 C28 108.14(14)
C23 C22 C31 126.85(16)
C28 C22 C31 123.31(16)
C23 C22 Ti1 72.25(9)
C28 C22 Ti1 71.75(9)
C31 C22 Ti1 133.36(12)
C25 C23 C22 107.74(14)
C25 C23 C24 124.23(15)
C22 C23 C24 127.31(15)
C25 C23 Ti1 72.47(9)
C22 C23 Ti1 73.81(9)
C24 C23 Ti1 126.97(12)
C23 C24 H24A 109.5
C23 C24 H24B 109.5
H24A C24 H24B 109.5
C23 C24 H24C 109.5
H24A C24 H24C 109.5
H24B C24 H24C 109.5
C23 C25 C26 108.35(14)
C23 C25 C30 125.28(15)
C26 C25 C30 125.73(15)
C23 C25 Ti1 73.41(9)
C26 C25 Ti1 73.26(9)
C30 C25 Ti1 126.47(11)
C25 C26 C28 107.81(14)
C25 C26 C27 125.53(14)
C28 C26 C27 126.19(15)
C25 C26 Ti1 72.56(9)
C28 C26 Ti1 72.56(9)
C27 C26 Ti1 126.68(11)
C26 C27 H27A 109.5
C26 C27 H27B 109.5
H27A C27 H27B 109.5
C26 C27 H27C 109.5
H27A C27 H27C 109.5
H27B C27 H27C 109.5
C26 C28 C22 107.90(14)
C26 C28 C29 126.25(15)
C22 C28 C29 124.74(15)
C26 C28 Ti1 73.23(9)
C22 C28 Ti1 74.21(9)
C29 C28 Ti1 127.84(12)
C28 C29 H29A 109.5
C28 C29 H29B 109.5
H29A C29 H29B 109.5
C28 C29 H29C 109.5
H29A C29 H29C 109.5
H29B C29 H29C 109.5
C25 C30 H30A 109.5
C25 C30 H30B 109.5
H30A C30 H30B 109.5
C25 C30 H30C 109.5
H30A C30 H30C 109.5
H30B C30 H30C 109.5
C22 C31 H31A 109.5
C22 C31 H31B 109.5
H31A C31 H31B 109.5
C22 C31 H31C 109.5
H31A C31 H31C 109.5
H31B C31 H31C 109.5

loop_
_geom_bond_atom_site_label_1
_geom_bond_atom_site_label_2
_geom_bond_distance
Ti1 C5 2.199(2)
Ti1 C20 2.3864(16)
Ti1 C1 2.4026(19)
Ti1 C14 2.4058(16)
Ti1 C25 2.4083(15)
Ti1 C28 2.4088(16)
Ti1 C26 2.4174(15)
Ti1 C12 2.4182(16)
Ti1 C23 2.4205(15)
Ti1 C16 2.4224(17)
Ti1 C18 2.4259(17)
Ti1 C22 2.4407(16)
Ti1 H1 1.99(3)
Si1 C3 1.861(2)
Si1 C1 1.864(2)
Si1 C4 1.871(2)
Si1 C2 1.876(2)
C1 C5 1.321(3)
C1 H1 1.03(3)
C2 H2A 0.9800
C2 H2B 0.9800
C2 H2C 0.9800
C3 H3A 0.9800
C3 H3B 0.9800
C3 H3C 0.9800
C4 H4A 0.9800
C4 H4B 0.9800
C4 H4C 0.9800
C5 C6 1.471(3)
C6 C11 1.392(3)
C6 C7 1.397(3)
C7 C8 1.379(3)
C7 H7 0.9500
C8 C9 1.392(4)
C8 H8 0.9500
C9 C10 1.380(4)
C9 H9 0.9500
C10 C11 1.369(4)
C10 H10 0.9500
C11 H11 0.9500
C12 C20 1.419(2)
C12 C14 1.420(2)
C12 C13 1.506(2)
C13 H13A 0.9800
C13 H13B 0.9800
C13 H13C 0.9800
C14 C16 1.416(3)
C14 C15 1.503(3)
C15 H15A 0.9800
C15 H15B 0.9800
C15 H15C 0.9800
C16 C18 1.408(3)
C16 C17 1.504(2)
C17 H17A 0.9800
C17 H17B 0.9800
C17 H17C 0.9800
C18 C20 1.420(2)
C18 C19 1.500(3)
C19 H19A 0.9800
C19 H19B 0.9800
C19 H19C 0.9800
C20 C21 1.504(2)
C21 H21A 0.9800
C21 H21B 0.9800
C21 H21C 0.9800
C22 C23 1.419(2)
C22 C28 1.420(2)
C22 C31 1.502(2)
C23 C25 1.417(2)
C23 C24 1.503(2)
C24 H24A 0.9800
C24 H24B 0.9800
C24 H24C 0.9800
C25 C26 1.418(2)
C25 C30 1.498(2)
C26 C28 1.420(2)
C26 C27 1.500(2)
C27 H27A 0.9800
C27 H27B 0.9800
C27 H27C 0.9800
C28 C29 1.504(2)
C29 H29A 0.9800
C29 H29B 0.9800
C29 H29C 0.9800
C30 H30A 0.9800
C30 H30B 0.9800
C30 H30C 0.9800
C31 H31A 0.9800
C31 H31B 0.9800
C31 H31C 0.9800

loop_
_geom_torsion_atom_site_label_1
_geom_torsion_atom_site_label_2
_geom_torsion_atom_site_label_3
_geom_torsion_atom_site_label_4
_geom_torsion
C3 Si1 C1 C5 -61.9(2)
C4 Si1 C1 C5 60.5(3)
C2 Si1 C1 C5 178.1(2)
C3 Si1 C1 Ti1 105.3(2)
C4 Si1 C1 Ti1 -132.2(2)
C2 Si1 C1 Ti1 -14.6(3)
C20 Ti1 C1 C5 -124.16(11)
C14 Ti1 C1 C5 -68.70(13)
C25 Ti1 C1 C5 115.81(12)
C28 Ti1 C1 C5 65.23(12)
C26 Ti1 C1 C5 81.52(11)
C12 Ti1 C1 C5 -114.15(12)
C23 Ti1 C1 C5 128.75(11)
C16 Ti1 C1 C5 -66.98(12)
C18 Ti1 C1 C5 -96.88(12)
C22 Ti1 C1 C5 94.73(14)
C5 Ti1 C1 Si1 -171.0(3)
C20 Ti1 C1 Si1 64.8(2)
C14 Ti1 C1 Si1 120.3(2)
C25 Ti1 C1 Si1 -55.2(2)
C28 Ti1 C1 Si1 -105.8(2)
C26 Ti1 C1 Si1 -89.5(2)
C12 Ti1 C1 Si1 74.8(2)
C23 Ti1 C1 Si1 -42.3(2)
C16 Ti1 C1 Si1 122.0(2)
C18 Ti1 C1 Si1 92.1(2)
C22 Ti1 C1 Si1 -76.3(3)
Si1 C1 C5 C6 -8.0(4)
Ti1 C1 C5 C6 178.0(2)
Si1 C1 C5 Ti1 174.0(2)
C20 Ti1 C5 C1 65.44(13)
C14 Ti1 C5 C1 128.49(11)
C25 Ti1 C5 C1 -65.56(12)
C28 Ti1 C5 C1 -123.07(11)
C26 Ti1 C5 C1 -93.56(11)
C12 Ti1 C5 C1 100.10(14)
C23 Ti1 C5 C1 -72.50(14)
C16 Ti1 C5 C1 112.01(12)
C18 Ti1 C5 C1 78.07(11)
C22 Ti1 C5 C1 -118.89(12)
C20 Ti1 C5 C6 -111.8(2)
C1 Ti1 C5 C6 -177.3(3)
C14 Ti1 C5 C6 -48.8(3)
C25 Ti1 C5 C6 117.2(2)
C28 Ti1 C5 C6 59.7(2)
C26 Ti1 C5 C6 89.2(2)
C12 Ti1 C5 C6 -77.1(3)
C23 Ti1 C5 C6 110.2(2)
C16 Ti1 C5 C6 -65.2(2)
C18 Ti1 C5 C6 -99.2(2)
C22 Ti1 C5 C6 63.9(3)
C1 C5 C6 C11 159.4(2)
Ti1 C5 C6 C11 -24.2(3)
C1 C5 C6 C7 -23.8(3)
Ti1 C5 C6 C7 152.6(2)
C11 C6 C7 C8 -0.4(3)
C5 C6 C7 C8 -177.2(2)
C6 C7 C8 C9 -0.9(4)
C7 C8 C9 C10 0.7(4)
C8 C9 C10 C11 0.9(4)
C9 C10 C11 C6 -2.2(4)
C7 C6 C11 C10 1.9(3)
C5 C6 C11 C10 178.9(2)
C5 Ti1 C12 C20 -64.69(15)
C1 Ti1 C12 C20 -17.67(14)
C14 Ti1 C12 C20 -116.39(15)
C25 Ti1 C12 C20 98.66(10)
C28 Ti1 C12 C20 162.95(9)
C26 Ti1 C12 C20 137.04(10)
C23 Ti1 C12 C20 109.93(10)
C16 Ti1 C12 C20 -78.86(11)
C18 Ti1 C12 C20 -38.10(10)
C22 Ti1 C12 C20 143.66(10)
C5 Ti1 C12 C14 51.70(16)
C20 Ti1 C12 C14 116.39(15)
C1 Ti1 C12 C14 98.72(13)
C25 Ti1 C12 C14 -144.96(10)
C28 Ti1 C12 C14 -80.66(11)
C26 Ti1 C12 C14 -106.57(12)
C23 Ti1 C12 C14 -133.68(11)
C16 Ti1 C12 C14 37.53(10)
C18 Ti1 C12 C14 78.28(11)
C22 Ti1 C12 C14 -99.96(11)
C5 Ti1 C12 C13 175.49(18)
C20 Ti1 C12 C13 -119.8(2)
C1 Ti1 C12 C13 -137.49(18)
C14 Ti1 C12 C13 123.8(2)
C25 Ti1 C12 C13 -21.2(2)
C28 Ti1 C12 C13 43.1(2)
C26 Ti1 C12 C13 17.2(2)
C23 Ti1 C12 C13 -9.89(19)
C16 Ti1 C12 C13 161.3(2)
C18 Ti1 C12 C13 -157.9(2)
C22 Ti1 C12 C13 23.83(19)
C20 C12 C14 C16 -2.78(19)
C13 C12 C14 C16 162.76(17)
Ti1 C12 C14 C16 -66.03(11)
C20 C12 C14 C15 -174.12(17)
C13 C12 C14 C15 -8.6(3)
Ti1 C12 C14 C15 122.63(19)
C20 C12 C14 Ti1 63.25(11)
C13 C12 C14 Ti1 -131.21(17)
C5 Ti1 C14 C16 -30.03(13)
C20 Ti1 C14 C16 78.01(11)
C1 Ti1 C14 C16 3.06(14)
C25 Ti1 C14 C16 175.07(10)
C28 Ti1 C14 C16 -134.12(10)
C26 Ti1 C14 C16 -129.32(11)
C12 Ti1 C14 C16 114.97(15)
C23 Ti1 C14 C16 166.31(10)
C18 Ti1 C14 C16 36.77(10)
C22 Ti1 C14 C16 -166.08(11)
C5 Ti1 C14 C12 -145.00(11)
C20 Ti1 C14 C12 -36.96(10)
C1 Ti1 C14 C12 -111.91(12)
C25 Ti1 C14 C12 60.10(15)
C28 Ti1 C14 C12 110.91(11)
C26 Ti1 C14 C12 115.71(11)
C23 Ti1 C14 C12 51.34(12)
C16 Ti1 C14 C12 -114.97(15)
C18 Ti1 C14 C12 -78.20(11)
C22 Ti1 C14 C12 78.95(11)
C5 Ti1 C14 C15 90.69(18)
C20 Ti1 C14 C15 -161.27(19)
C1 Ti1 C14 C15 123.78(17)
C25 Ti1 C14 C15 -64.2(2)
C28 Ti1 C14 C15 -13.41(18)
C26 Ti1 C14 C15 -8.6(2)
C12 Ti1 C14 C15 -124.3(2)
C23 Ti1 C14 C15 -72.97(17)
C16 Ti1 C14 C15 120.7(2)
C18 Ti1 C14 C15 157.49(19)
C22 Ti1 C14 C15 -45.36(17)
C12 C14 C16 C18 0.93(19)
C15 C14 C16 C18 172.60(17)
Ti1 C14 C16 C18 -64.94(12)
C12 C14 C16 C17 -171.67(17)
C15 C14 C16 C17 0.0(3)
Ti1 C14 C16 C17 122.46(18)
C12 C14 C16 Ti1 65.87(11)
C15 C14 C16 Ti1 -122.46(18)
C5 Ti1 C16 C18 -91.98(11)
C20 Ti1 C16 C18 36.98(10)
C1 Ti1 C16 C18 -61.55(11)
C14 Ti1 C16 C18 116.05(15)
C28 Ti1 C16 C18 174.79(9)
C26 Ti1 C16 C18 -146.61(11)
C12 Ti1 C16 C18 78.35(11)
C23 Ti1 C16 C18 93.72(14)
C22 Ti1 C16 C18 132.99(10)
C5 Ti1 C16 C14 151.98(12)
C20 Ti1 C16 C14 -79.07(11)
C1 Ti1 C16 C14 -177.60(11)
C28 Ti1 C16 C14 58.74(12)
C26 Ti1 C16 C14 97.34(13)
C12 Ti1 C16 C14 -37.70(10)
C23 Ti1 C16 C14 -22.33(16)
C18 Ti1 C16 C14 -116.05(15)
C22 Ti1 C16 C14 16.94(13)
C5 Ti1 C16 C17 30.30(19)
C20 Ti1 C16 C17 159.3(2)
C1 Ti1 C16 C17 60.72(19)
C14 Ti1 C16 C17 -121.7(2)
C28 Ti1 C16 C17 -62.9(2)
C26 Ti1 C16 C17 -24.3(2)
C12 Ti1 C16 C17 -159.4(2)
C23 Ti1 C16 C17 -144.00(17)
C18 Ti1 C16 C17 122.3(2)
C22 Ti1 C16 C17 -104.74(18)
C14 C16 C18 C20 1.27(19)
C17 C16 C18 C20 173.88(16)
Ti1 C16 C18 C20 -63.05(11)
C14 C16 C18 C19 -172.76(16)
C17 C16 C18 C19 -0.1(3)
Ti1 C16 C18 C19 122.92(17)
C14 C16 C18 Ti1 64.32(12)
C17 C16 C18 Ti1 -123.07(17)
C5 Ti1 C18 C16 83.73(11)
C20 Ti1 C18 C16 -116.64(15)
C1 Ti1 C18 C16 116.64(11)
C14 Ti1 C18 C16 -37.14(10)
C25 Ti1 C18 C16 -177.73(10)
C28 Ti1 C18 C16 -11.9(2)
C26 Ti1 C18 C16 111.45(19)
C12 Ti1 C18 C16 -78.49(11)
C23 Ti1 C18 C16 -126.31(11)
C22 Ti1 C18 C16 -75.67(13)
C5 Ti1 C18 C20 -159.64(12)
C1 Ti1 C18 C20 -126.73(12)
C14 Ti1 C18 C20 79.49(11)
C25 Ti1 C18 C20 -61.10(14)
C28 Ti1 C18 C20 104.76(17)
C26 Ti1 C18 C20 -131.92(18)
C12 Ti1 C18 C20 38.15(10)
C23 Ti1 C18 C20 -9.68(14)
C16 Ti1 C18 C20 116.64(15)
C22 Ti1 C18 C20 40.96(15)
C5 Ti1 C18 C19 -38.40(17)
C20 Ti1 C18 C19 121.2(2)
C1 Ti1 C18 C19 -5.49(17)
C14 Ti1 C18 C19 -159.27(19)
C25 Ti1 C18 C19 60.1(2)
C28 Ti1 C18 C19 -134.00(18)
C26 Ti1 C18 C19 -10.7(3)
C12 Ti1 C18 C19 159.38(19)
C23 Ti1 C18 C19 111.56(16)
C16 Ti1 C18 C19 -122.1(2)
C22 Ti1 C18 C19 162.19(15)
C14 C12 C20 C18 3.55(18)
C13 C12 C20 C18 -162.41(16)
Ti1 C12 C20 C18 67.33(11)
C14 C12 C20 C21 174.04(16)
C13 C12 C20 C21 8.1(3)
Ti1 C12 C20 C21 -122.18(18)
C14 C12 C20 Ti1 -63.77(11)
C13 C12 C20 Ti1 130.27(17)
C16 C18 C20 C12 -2.99(18)
C19 C18 C20 C12 171.03(16)
Ti1 C18 C20 C12 -67.11(11)
C16 C18 C20 C21 -173.58(16)
C19 C18 C20 C21 0.4(3)
Ti1 C18 C20 C21 122.29(17)
C16 C18 C20 Ti1 64.12(12)
C19 C18 C20 Ti1 -121.86(17)
C5 Ti1 C20 C12 136.81(11)
C1 Ti1 C20 C12 166.96(10)
C14 Ti1 C20 C12 36.84(10)
C25 Ti1 C20 C12 -102.73(10)
C28 Ti1 C20 C12 -28.24(15)
C26 Ti1 C20 C12 -97.94(15)
C23 Ti1 C20 C12 -72.90(10)
C16 Ti1 C20 C12 77.73(11)
C18 Ti1 C20 C12 114.11(15)
C22 Ti1 C20 C12 -39.67(11)
C5 Ti1 C20 C18 22.70(13)
C1 Ti1 C20 C18 52.86(12)
C14 Ti1 C20 C18 -77.27(11)
C25 Ti1 C20 C18 143.16(10)
C28 Ti1 C20 C18 -142.35(11)
C26 Ti1 C20 C18 147.96(13)
C12 Ti1 C20 C18 -114.11(15)
C23 Ti1 C20 C18 172.99(10)
C16 Ti1 C20 C18 -36.38(10)
C22 Ti1 C20 C18 -153.78(10)
C5 Ti1 C20 C21 -99.81(16)
C1 Ti1 C20 C21 -69.66(16)
C14 Ti1 C20 C21 160.21(18)
C25 Ti1 C20 C21 20.65(18)
C28 Ti1 C20 C21 95.13(18)
C26 Ti1 C20 C21 25.4(2)
C12 Ti1 C20 C21 123.4(2)
C23 Ti1 C20 C21 50.47(16)
C16 Ti1 C20 C21 -158.90(18)
C18 Ti1 C20 C21 -122.5(2)
C22 Ti1 C20 C21 83.70(16)
C5 Ti1 C22 C23 109.31(12)
C20 Ti1 C22 C23 -74.89(11)
C1 Ti1 C22 C23 63.10(14)
C14 Ti1 C22 C23 -129.76(10)
C25 Ti1 C22 C23 37.60(9)
C28 Ti1 C22 C23 116.73(14)
C26 Ti1 C22 C23 78.93(10)
C12 Ti1 C22 C23 -96.09(10)
C16 Ti1 C22 C23 -139.16(10)
C18 Ti1 C22 C23 -98.44(12)
C5 Ti1 C22 C28 -7.43(14)
C20 Ti1 C22 C28 168.38(9)
C1 Ti1 C22 C28 -53.63(14)
C14 Ti1 C22 C28 113.51(10)
C25 Ti1 C22 C28 -79.14(10)
C26 Ti1 C22 C28 -37.80(9)
C12 Ti1 C22 C28 147.18(10)
C23 Ti1 C22 C28 -116.73(14)
C16 Ti1 C22 C28 104.10(10)
C18 Ti1 C22 C28 144.82(11)
C5 Ti1 C22 C31 -126.37(18)
C20 Ti1 C22 C31 49.44(19)
C1 Ti1 C22 C31 -172.57(17)
C14 Ti1 C22 C31 -5.44(18)
C25 Ti1 C22 C31 161.9(2)
C28 Ti1 C22 C31 -118.9(2)
C26 Ti1 C22 C31 -156.7(2)
C12 Ti1 C22 C31 28.24(18)
C23 Ti1 C22 C31 124.3(2)
C16 Ti1 C22 C31 -14.8(2)
C18 Ti1 C22 C31 25.9(2)
C28 C22 C23 C25 -1.83(18)
C31 C22 C23 C25 163.60(17)
Ti1 C22 C23 C25 -65.03(11)
C28 C22 C23 C24 -172.33(16)
C31 C22 C23 C24 -6.9(3)
Ti1 C22 C23 C24 124.47(17)
C28 C22 C23 Ti1 63.20(11)
C31 C22 C23 Ti1 -131.37(18)
C5 Ti1 C23 C25 12.25(14)
C20 Ti1 C23 C25 -130.09(10)
C1 Ti1 C23 C25 -23.44(12)
C14 Ti1 C23 C25 171.20(9)
C28 Ti1 C23 C25 78.45(10)
C26 Ti1 C23 C25 37.28(9)
C12 Ti1 C23 C25 -162.73(10)
C16 Ti1 C23 C25 -175.51(11)
C18 Ti1 C23 C25 -124.56(10)
C22 Ti1 C23 C25 115.11(14)
C5 Ti1 C23 C22 -102.86(13)
C20 Ti1 C23 C22 114.80(10)
C1 Ti1 C23 C22 -138.56(10)
C14 Ti1 C23 C22 56.08(11)
C25 Ti1 C23 C22 -115.11(14)
C28 Ti1 C23 C22 -36.67(9)
C26 Ti1 C23 C22 -77.83(10)
C12 Ti1 C23 C22 82.15(10)
C16 Ti1 C23 C22 69.38(14)
C18 Ti1 C23 C22 120.33(11)
C5 Ti1 C23 C24 132.28(15)
C20 Ti1 C23 C24 -10.05(16)
C1 Ti1 C23 C24 96.59(15)
C14 Ti1 C23 C24 -68.77(16)
C25 Ti1 C23 C24 120.03(19)
C28 Ti1 C23 C24 -161.52(17)
C26 Ti1 C23 C24 157.32(17)
C12 Ti1 C23 C24 -42.70(15)
C16 Ti1 C23 C24 -55.48(19)
C18 Ti1 C23 C24 -4.53(19)
C22 Ti1 C23 C24 -124.85(19)
C22 C23 C25 C26 0.47(18)
C24 C23 C25 C26 171.33(15)
Ti1 C23 C25 C26 -65.45(11)
C22 C23 C25 C30 -170.78(15)
C24 C23 C25 C30 0.1(3)
Ti1 C23 C25 C30 123.30(16)
C22 C23 C25 Ti1 65.92(11)
C24 C23 C25 Ti1 -123.22(16)
C5 Ti1 C25 C23 -170.99(11)
C20 Ti1 C25 C23 60.68(11)
C1 Ti1 C25 C23 159.20(11)
C14 Ti1 C25 C23 -14.55(15)
C28 Ti1 C25 C23 -78.42(10)
C26 Ti1 C25 C23 -115.64(14)
C12 Ti1 C25 C23 20.40(12)
C18 Ti1 C25 C23 95.56(12)
C22 Ti1 C25 C23 -37.38(9)
C5 Ti1 C25 C26 -55.35(11)
C20 Ti1 C25 C26 176.31(9)
C1 Ti1 C25 C26 -85.17(10)
C14 Ti1 C25 C26 101.08(12)
C28 Ti1 C25 C26 37.21(9)
C12 Ti1 C25 C26 136.04(9)
C23 Ti1 C25 C26 115.64(14)
C18 Ti1 C25 C26 -148.80(10)
C22 Ti1 C25 C26 78.25(10)
C5 Ti1 C25 C30 67.06(15)
C20 Ti1 C25 C30 -61.27(16)
C1 Ti1 C25 C30 37.24(15)
C14 Ti1 C25 C30 -136.51(14)
C28 Ti1 C25 C30 159.63(16)
C26 Ti1 C25 C30 122.41(18)
C12 Ti1 C25 C30 -101.55(15)
C23 Ti1 C25 C30 -121.95(19)
C18 Ti1 C25 C30 -26.39(19)
C22 Ti1 C25 C30 -159.33(17)
C23 C25 C26 C28 1.07(18)
C30 C25 C26 C28 172.27(15)
Ti1 C25 C26 C28 -64.48(11)
C23 C25 C26 C27 -171.43(15)
C30 C25 C26 C27 -0.2(3)
Ti1 C25 C26 C27 123.02(15)
C23 C25 C26 Ti1 65.55(11)
C30 C25 C26 Ti1 -123.25(16)
C5 Ti1 C26 C25 124.56(11)
C20 Ti1 C26 C25 -7.38(18)
C1 Ti1 C26 C25 91.40(10)
C14 Ti1 C26 C25 -124.07(10)
C28 Ti1 C26 C25 -115.76(13)
C12 Ti1 C26 C25 -70.24(13)
C23 Ti1 C26 C25 -37.22(9)
C16 Ti1 C26 C25 179.61(11)
C18 Ti1 C26 C25 96.5(2)
C22 Ti1 C26 C25 -78.15(10)
C5 Ti1 C26 C28 -119.68(11)
C20 Ti1 C26 C28 108.39(15)
C1 Ti1 C26 C28 -152.83(11)
C14 Ti1 C26 C28 -8.31(14)
C25 Ti1 C26 C28 115.76(13)
C12 Ti1 C26 C28 45.53(14)
C23 Ti1 C26 C28 78.54(10)
C16 Ti1 C26 C28 -64.63(15)
C18 Ti1 C26 C28 -147.72(18)
C22 Ti1 C26 C28 37.61(9)
C5 Ti1 C26 C27 2.85(14)
C20 Ti1 C26 C27 -129.08(16)
C1 Ti1 C26 C27 -30.30(14)
C14 Ti1 C26 C27 114.23(14)
C25 Ti1 C26 C27 -121.70(18)
C28 Ti1 C26 C27 122.53(18)
C12 Ti1 C26 C27 168.06(12)
C23 Ti1 C26 C27 -158.92(16)
C16 Ti1 C26 C27 57.90(19)
C18 Ti1 C26 C27 -25.2(3)
C22 Ti1 C26 C27 160.14(16)
C25 C26 C28 C22 -2.19(18)
C27 C26 C28 C22 170.24(15)
Ti1 C26 C28 C22 -66.67(11)
C25 C26 C28 C29 -170.53(16)
C27 C26 C28 C29 1.9(3)
Ti1 C26 C28 C29 124.99(17)
C25 C26 C28 Ti1 64.48(11)
C27 C26 C28 Ti1 -123.09(16)
C23 C22 C28 C26 2.49(18)
C31 C22 C28 C26 -163.57(16)
Ti1 C22 C28 C26 66.01(11)
C23 C22 C28 C29 171.05(16)
C31 C22 C28 C29 5.0(3)
Ti1 C22 C28 C29 -125.43(17)
C23 C22 C28 Ti1 -63.52(11)
C31 C22 C28 Ti1 130.42(16)
C5 Ti1 C28 C26 59.61(11)
C20 Ti1 C28 C26 -133.88(11)
C1 Ti1 C28 C26 29.71(11)
C14 Ti1 C28 C26 174.29(9)
C25 Ti1 C28 C26 -37.18(9)
C12 Ti1 C28 C26 -150.78(9)
C23 Ti1 C28 C26 -78.21(10)
C16 Ti1 C28 C26 144.68(9)
C18 Ti1 C28 C26 152.75(15)
C22 Ti1 C28 C26 -114.76(14)
C5 Ti1 C28 C22 174.38(11)
C20 Ti1 C28 C22 -19.11(15)
C1 Ti1 C28 C22 144.48(10)
C14 Ti1 C28 C22 -70.95(10)
C25 Ti1 C28 C22 77.58(10)
C26 Ti1 C28 C22 114.76(14)
C12 Ti1 C28 C22 -36.02(11)
C23 Ti1 C28 C22 36.55(9)
C16 Ti1 C28 C22 -100.56(11)
C18 Ti1 C28 C22 -92.49(18)
C5 Ti1 C28 C29 -63.61(16)
C20 Ti1 C28 C29 102.91(17)
C1 Ti1 C28 C29 -93.51(16)
C14 Ti1 C28 C29 51.07(16)
C25 Ti1 C28 C29 -160.40(17)
C26 Ti1 C28 C29 -123.22(19)
C12 Ti1 C28 C29 86.00(16)
C23 Ti1 C28 C29 158.57(17)
C16 Ti1 C28 C29 21.46(17)
C18 Ti1 C28 C29 29.5(3)
C22 Ti1 C28 C29 122.02(19)
